data_7019733
loop_
_publ_author_name
'Jamadar, Abeda'
'Duhme-Klair, Anne-K'
'Vemuri, Kiranmayi'
'Sritharan, Manjula'
'Dandawate, Prasad'
'Padhye, Subhash'

_publ_section_title
;
 Synthesis, characterisation and antitubercular activities of a series of
 pyruvate-containing aroylhydrazones and their Cu-complexes.
;
_journal_issue 30
_journal_name_full 'Dalton transactions (Cambridge, England : 2003)'
_journal_page_first 9192
_journal_page_last 9201
_journal_paper_doi 10.1039/c2dt30322a
_journal_volume 41
_journal_year 2012
_chemical_formula_moiety 'C11 H14 Cu N2 O5'
_chemical_formula_sum 'C11 H14 Cu N2 O5'
_chemical_formula_weight 317.78
_chemical_name_systematic
;
?
;
_space_group_IT_number 2
_symmetry_cell_setting triclinic
_symmetry_space_group_name_Hall '-P 1'
_symmetry_space_group_name_H-M 'P -1'
_atom_sites_solution_hydrogens geom
_atom_sites_solution_primary direct
_atom_sites_solution_secondary difmap
_audit_creation_method SHELXL-97
_cell_angle_alpha 93.602(2)
_cell_angle_beta 102.437(2)
_cell_angle_gamma 103.124(2)
_cell_formula_units_Z 4
_cell_length_a 7.3879(9)
_cell_length_b 11.4695(13)
_cell_length_c 15.3898(18)
_cell_measurement_reflns_used 4970
_cell_measurement_temperature 110(2)
_cell_measurement_theta_max 28.33
_cell_measurement_theta_min 2.73
_cell_volume 1231.6(3)
_computing_cell_refinement 'Bruker SMART'
_computing_data_collection 'Bruker SMART'
_computing_data_reduction 'Bruker SAINT'
_computing_molecular_graphics 'Bruker SHELXTL'
_computing_publication_material 'Bruker SHELXTL'
_computing_structure_refinement 'SHELXL-97 (Sheldrick, 1997)'
_computing_structure_solution 'SHELXS-97 (Sheldrick, 1990)'
_diffrn_ambient_temperature 110(2)
_diffrn_measured_fraction_theta_full 0.972
_diffrn_measured_fraction_theta_max 0.972
_diffrn_measurement_device_type 'CCD area detector'
_diffrn_measurement_method 'phi and omega scans'
_diffrn_radiation_monochromator graphite
_diffrn_radiation_source 'fine-focus sealed tube'
_diffrn_radiation_type MoK\a
_diffrn_radiation_wavelength 0.71073
_diffrn_reflns_av_R_equivalents 0.0181
_diffrn_reflns_av_sigmaI/netI 0.0290
_diffrn_reflns_limit_h_max 9
_diffrn_reflns_limit_h_min -9
_diffrn_reflns_limit_k_max 15
_diffrn_reflns_limit_k_min -15
_diffrn_reflns_limit_l_max 19
_diffrn_reflns_limit_l_min -20
_diffrn_reflns_number 10913
_diffrn_reflns_theta_full 28.33
_diffrn_reflns_theta_max 28.33
_diffrn_reflns_theta_min 1.84
_exptl_absorpt_coefficient_mu 1.792
_exptl_absorpt_correction_T_max 0.882
_exptl_absorpt_correction_T_min 0.619
_exptl_absorpt_correction_type multi-scan
_exptl_absorpt_process_details 'SADABS v2.10; (Sheldrick)'
_exptl_crystal_colour green
_exptl_crystal_density_diffrn 1.714
_exptl_crystal_density_method 'not measured'
_exptl_crystal_description blocks
_exptl_crystal_F_000 652
_exptl_crystal_size_max 0.19
_exptl_crystal_size_mid 0.14
_exptl_crystal_size_min 0.07
_refine_diff_density_max 0.982
_refine_diff_density_min -0.728
_refine_diff_density_rms 0.107
_refine_ls_extinction_method none
_refine_ls_goodness_of_fit_ref 1.047
_refine_ls_hydrogen_treatment mixed
_refine_ls_matrix_type full
_refine_ls_number_parameters 371
_refine_ls_number_reflns 5970
_refine_ls_number_restraints 2
_refine_ls_restrained_S_all 1.046
_refine_ls_R_factor_all 0.0471
_refine_ls_R_factor_gt 0.0379
_refine_ls_shift/su_max 0.001
_refine_ls_shift/su_mean 0.000
_refine_ls_structure_factor_coef Fsqd
_refine_ls_weighting_details 'calc w=1/[\s^2^(Fo^2^)+(0.0607P)^2^+0.9052P] where P=(Fo^2^+2Fc^2^)/3'
_refine_ls_weighting_scheme calc
_refine_ls_wR_factor_gt 0.0982
_refine_ls_wR_factor_ref 0.1048
_reflns_number_gt 4986
_reflns_number_total 5970
_reflns_threshold_expression >2sigma(I)
_cod_data_source_file c2dt30322a.txt
_cod_data_source_block akd0924m
_cod_depositor_comments
;
The following automatic conversions were performed:

'_symmetry_cell_setting' value 'Triclinic' changed to 'triclinic'
according to /home/saulius/struct/CIF-dictionaries/cif_core.dic
dictionary named 'cif_core.dic' version 2.4.1 from 2010-06-29.

Automatic conversion script
Id: cif_fix_values 1891 2012-01-12 08:04:46Z andrius 
;
_cod_original_sg_symbol_H-M P-1
_cod_database_code 7019733

loop_
_symmetry_equiv_pos_as_xyz
'x, y, z'
'-x, -y, -z'

loop_
_atom_site_label
_atom_site_type_symbol
_atom_site_fract_x
_atom_site_fract_y
_atom_site_fract_z
_atom_site_U_iso_or_equiv
_atom_site_adp_type
_atom_site_occupancy
_atom_site_symmetry_multiplicity
_atom_site_calc_flag
_atom_site_refinement_flags
C1 C 1.1424(3) 0.6724(2) 0.69288(16) 0.0179(4) Uani 1 1 d .
C2 C 1.1268(3) 0.6011(2) 0.77154(15) 0.0162(4) Uani 1 1 d .
C3 C 0.8514(3) 0.3155(2) 0.75929(15) 0.0166(4) Uani 1 1 d .
C4 C 0.7998(3) 0.2127(2) 0.81052(16) 0.0170(4) Uani 1 1 d .
C5 C 0.8789(3) 0.2223(2) 0.90237(16) 0.0206(5) Uani 1 1 d .
H5 H 0.9634 0.2958 0.9324 0.025 Uiso 1 1 calc R
C6 C 0.8353(3) 0.1254(2) 0.95007(16) 0.0215(5) Uani 1 1 d .
H6 H 0.8907 0.1330 1.0125 0.026 Uiso 1 1 calc R
C7 C 0.7098(3) 0.0159(2) 0.90690(17) 0.0200(5) Uani 1 1 d .
C8 C 0.6304(3) 0.0076(2) 0.81564(16) 0.0188(4) Uani 1 1 d .
H8 H 0.5445 -0.0655 0.7857 0.023 Uiso 1 1 calc R
C9 C 0.6741(3) 0.1044(2) 0.76726(16) 0.0179(4) Uani 1 1 d .
H9 H 0.6186 0.0970 0.7048 0.021 Uiso 1 1 calc R
C10 C 1.2317(3) 0.6512(2) 0.86443(16) 0.0223(5) Uani 1 1 d .
H10A H 1.3649 0.6458 0.8735 0.033 Uiso 1 1 calc R
H10B H 1.1714 0.6051 0.9066 0.033 Uiso 1 1 calc R
H10C H 1.2283 0.7358 0.8746 0.033 Uiso 1 1 calc R
C11 C 0.6627(4) -0.0895(2) 0.95888(18) 0.0264(5) Uani 1 1 d .
H11A H 0.6628 -0.1638 0.9238 0.040 Uiso 1 1 calc R
H11B H 0.5360 -0.0959 0.9709 0.040 Uiso 1 1 calc R
H11C H 0.7586 -0.0773 1.0158 0.040 Uiso 1 1 calc R
Cu1 Cu 0.88526(4) 0.45370(2) 0.624500(18) 0.01800(9) Uani 1 1 d .
N1 N 1.0171(3) 0.49451(17) 0.74685(13) 0.0162(4) Uani 1 1 d .
N2 N 0.9841(3) 0.41027(17) 0.80480(13) 0.0177(4) Uani 1 1 d .
O1 O 1.0345(3) 0.61882(15) 0.61689(11) 0.0223(4) Uani 1 1 d .
O2 O 1.2539(2) 0.77221(15) 0.70421(11) 0.0205(3) Uani 1 1 d .
O3 O 0.7686(2) 0.30741(15) 0.67474(11) 0.0188(3) Uani 1 1 d .
O4 O 0.7002(3) 0.46111(18) 0.51411(14) 0.0317(5) Uani 1 1 d D
H4A H 0.640(5) 0.414(3) 0.481(2) 0.038 Uiso 1 1 d D
H4B H 0.647(5) 0.489(3) 0.536(2) 0.038 Uiso 1 1 d D
O5 O 1.0473(3) 0.35392(17) 0.55471(13) 0.0253(4) Uani 1 1 d .
H5A H 0.993(4) 0.340(3) 0.497(2) 0.030 Uiso 1 1 d .
H5B H 1.045(5) 0.291(3) 0.571(2) 0.030 Uiso 1 1 d .
C12 C 0.0388(3) -0.0472(2) 0.38135(15) 0.0171(4) Uani 1 1 d .
C13 C 0.0239(3) 0.0301(2) 0.30499(15) 0.0168(4) Uani 1 1 d .
C14 C 0.3240(3) 0.3042(2) 0.30539(15) 0.0167(4) Uani 1 1 d .
C15 C 0.3788(3) 0.4032(2) 0.25136(16) 0.0179(4) Uani 1 1 d .
C16 C 0.2897(3) 0.3949(2) 0.16059(16) 0.0200(5) Uani 1 1 d .
H16 H 0.1892 0.3264 0.1337 0.024 Uiso 1 1 calc R
C17 C 0.3461(3) 0.4856(2) 0.10930(17) 0.0215(5) Uani 1 1 d .
H17 H 0.2841 0.4785 0.0477 0.026 Uiso 1 1 calc R
C18 C 0.4946(3) 0.5880(2) 0.14800(17) 0.0190(4) Uani 1 1 d .
C19 C 0.5793(3) 0.5966(2) 0.23829(16) 0.0209(5) Uani 1 1 d .
H19 H 0.6777 0.6659 0.2657 0.025 Uiso 1 1 calc R
C20 C 0.5236(3) 0.5061(2) 0.28979(17) 0.0211(5) Uani 1 1 d .
H20 H 0.5843 0.5141 0.3517 0.025 Uiso 1 1 calc R
C21 C -0.1230(3) -0.0086(2) 0.21914(16) 0.0211(5) Uani 1 1 d .
H21A H -0.1485 0.0627 0.1917 0.032 Uiso 1 1 calc R
H21B H -0.2412 -0.0568 0.2307 0.032 Uiso 1 1 calc R
H21C H -0.0762 -0.0571 0.1784 0.032 Uiso 1 1 calc R
C22 C 0.5611(4) 0.6859(2) 0.09318(18) 0.0245(5) Uani 1 1 d .
H22A H 0.5222 0.7585 0.1107 0.037 Uiso 1 1 calc R
H22B H 0.5036 0.6588 0.0295 0.037 Uiso 1 1 calc R
H22C H 0.7007 0.7044 0.1036 0.037 Uiso 1 1 calc R
Cu2 Cu 0.33621(4) 0.15566(2) 0.436586(19) 0.01845(9) Uani 1 1 d .
N3 N 0.1572(3) 0.12863(17) 0.32338(13) 0.0161(4) Uani 1 1 d .
N4 N 0.1794(3) 0.21244(17) 0.26431(13) 0.0178(4) Uani 1 1 d .
O6 O 0.1797(2) -0.00586(15) 0.44918(11) 0.0211(3) Uani 1 1 d .
O7 O -0.0832(2) -0.14422(15) 0.37379(12) 0.0208(3) Uani 1 1 d .
O8 O 0.4173(2) 0.31107(15) 0.38785(11) 0.0207(3) Uani 1 1 d .
O9 O 0.5991(3) 0.1119(2) 0.42532(15) 0.0380(6) Uani 1 1 d D
H9A H 0.671(5) 0.095(3) 0.461(2) 0.046 Uiso 1 1 d D
H9B H 0.650(5) 0.152(3) 0.398(2) 0.046 Uiso 1 1 d D
O10 O 0.4173(3) 0.2078(2) 0.56653(13) 0.0301(5) Uani 1 1 d .
H10D H 0.514(5) 0.227(3) 0.599(2) 0.036 Uiso 1 1 d .
H10E H 0.349(5) 0.192(3) 0.588(2) 0.036 Uiso 1 1 d .

loop_
_atom_site_aniso_label
_atom_site_aniso_U_11
_atom_site_aniso_U_22
_atom_site_aniso_U_33
_atom_site_aniso_U_23
_atom_site_aniso_U_13
_atom_site_aniso_U_12
C1 0.0197(10) 0.0152(11) 0.0203(11) 0.0056(9) 0.0082(8) 0.0029(8)
C2 0.0173(10) 0.0134(10) 0.0180(11) 0.0034(8) 0.0063(8) 0.0014(8)
C3 0.0157(10) 0.0157(10) 0.0188(11) 0.0022(8) 0.0066(8) 0.0024(8)
C4 0.0149(9) 0.0144(10) 0.0213(11) 0.0038(9) 0.0067(8) -0.0001(8)
C5 0.0218(11) 0.0168(11) 0.0211(12) 0.0023(9) 0.0066(9) -0.0010(9)
C6 0.0238(11) 0.0201(11) 0.0191(11) 0.0037(9) 0.0064(9) 0.0006(9)
C7 0.0201(10) 0.0142(11) 0.0269(12) 0.0081(9) 0.0095(9) 0.0014(8)
C8 0.0159(10) 0.0129(10) 0.0259(12) 0.0022(9) 0.0059(9) -0.0009(8)
C9 0.0180(10) 0.0159(11) 0.0190(11) 0.0026(9) 0.0050(8) 0.0018(8)
C10 0.0231(11) 0.0204(12) 0.0197(11) 0.0026(9) 0.0046(9) -0.0016(9)
C11 0.0290(12) 0.0185(12) 0.0301(13) 0.0102(10) 0.0086(10) -0.0009(10)
Cu1 0.02099(15) 0.01417(15) 0.01545(15) 0.00339(11) 0.00331(11) -0.00198(11)
N1 0.0183(9) 0.0136(9) 0.0161(9) 0.0043(7) 0.0051(7) 0.0007(7)
N2 0.0197(9) 0.0137(9) 0.0188(9) 0.0056(7) 0.0062(7) -0.0003(7)
O1 0.0304(9) 0.0155(8) 0.0169(8) 0.0041(6) 0.0047(7) -0.0026(7)
O2 0.0229(8) 0.0152(8) 0.0222(9) 0.0048(7) 0.0086(7) -0.0016(6)
O3 0.0190(7) 0.0155(8) 0.0183(8) 0.0031(6) 0.0038(6) -0.0028(6)
O4 0.0357(11) 0.0209(10) 0.0280(11) 0.0031(8) -0.0083(8) 0.0005(8)
O5 0.0364(10) 0.0173(9) 0.0224(9) 0.0068(7) 0.0072(8) 0.0059(7)
C12 0.0184(10) 0.0153(10) 0.0198(11) 0.0050(9) 0.0080(8) 0.0046(8)
C13 0.0178(10) 0.0138(10) 0.0195(11) 0.0027(8) 0.0063(8) 0.0035(8)
C14 0.0164(10) 0.0136(10) 0.0205(11) 0.0029(8) 0.0064(8) 0.0023(8)
C15 0.0173(10) 0.0133(10) 0.0233(11) 0.0036(9) 0.0073(8) 0.0016(8)
C16 0.0204(11) 0.0146(11) 0.0236(12) 0.0039(9) 0.0053(9) 0.0008(8)
C17 0.0233(11) 0.0183(11) 0.0209(11) 0.0059(9) 0.0032(9) 0.0020(9)
C18 0.0196(10) 0.0129(10) 0.0261(12) 0.0066(9) 0.0087(9) 0.0031(8)
C19 0.0229(11) 0.0135(11) 0.0237(12) 0.0024(9) 0.0075(9) -0.0026(8)
C20 0.0239(11) 0.0160(11) 0.0210(11) 0.0033(9) 0.0064(9) -0.0013(9)
C21 0.0206(11) 0.0156(11) 0.0225(12) 0.0016(9) 0.0002(9) -0.0001(8)
C22 0.0272(12) 0.0185(12) 0.0267(13) 0.0084(10) 0.0096(10) -0.0008(9)
Cu2 0.01689(14) 0.01667(15) 0.01791(15) 0.00539(11) 0.00218(11) -0.00274(10)
N3 0.0172(8) 0.0134(9) 0.0173(9) 0.0042(7) 0.0048(7) 0.0015(7)
N4 0.0192(9) 0.0126(9) 0.0200(10) 0.0058(7) 0.0042(7) -0.0002(7)
O6 0.0200(8) 0.0189(8) 0.0216(8) 0.0080(7) 0.0032(6) -0.0009(6)
O7 0.0213(8) 0.0143(8) 0.0253(9) 0.0060(7) 0.0065(7) -0.0010(6)
O8 0.0196(8) 0.0181(8) 0.0195(8) 0.0032(7) 0.0030(6) -0.0041(6)
O9 0.0252(10) 0.0599(15) 0.0405(12) 0.0371(11) 0.0166(9) 0.0168(9)
O10 0.0196(9) 0.0436(12) 0.0187(9) 0.0020(8) 0.0059(7) -0.0102(8)

loop_
_atom_type_symbol
_atom_type_description
_atom_type_scat_dispersion_real
_atom_type_scat_dispersion_imag
_atom_type_scat_source
C C 0.0033 0.0016 'International Tables Vol C Tables 4.2.6.8 and 6.1.1.4'
H H 0.0000 0.0000 'International Tables Vol C Tables 4.2.6.8 and 6.1.1.4'
N N 0.0061 0.0033 'International Tables Vol C Tables 4.2.6.8 and 6.1.1.4'
O O 0.0106 0.0060 'International Tables Vol C Tables 4.2.6.8 and 6.1.1.4'
Cu Cu 0.3201 1.2651 'International Tables Vol C Tables 4.2.6.8 and 6.1.1.4'

loop_
_geom_angle_atom_site_label_1
_geom_angle_atom_site_label_2
_geom_angle_atom_site_label_3
_geom_angle
O2 C1 O1 125.2(2)
O2 C1 C2 119.9(2)
O1 C1 C2 114.82(19)
N1 C2 C10 125.9(2)
N1 C2 C1 111.9(2)
C10 C2 C1 122.2(2)
O3 C3 N2 124.6(2)
O3 C3 C4 119.51(19)
N2 C3 C4 115.9(2)
C5 C4 C9 119.2(2)
C5 C4 C3 120.3(2)
C9 C4 C3 120.5(2)
C6 C5 C4 120.5(2)
C6 C5 H5 119.7
C4 C5 H5 119.7
C5 C6 C7 120.6(2)
C5 C6 H6 119.7
C7 C6 H6 119.7
C8 C7 C6 118.5(2)
C8 C7 C11 121.0(2)
C6 C7 C11 120.6(2)
C7 C8 C9 121.2(2)
C7 C8 H8 119.4
C9 C8 H8 119.4
C8 C9 C4 120.0(2)
C8 C9 H9 120.0
C4 C9 H9 120.0
C2 C10 H10A 109.5
C2 C10 H10B 109.5
H10A C10 H10B 109.5
C2 C10 H10C 109.5
H10A C10 H10C 109.5
H10B C10 H10C 109.5
C7 C11 H11A 109.5
C7 C11 H11B 109.5
H11A C11 H11B 109.5
C7 C11 H11C 109.5
H11A C11 H11C 109.5
H11B C11 H11C 109.5
N1 Cu1 O4 156.67(9)
N1 Cu1 O3 79.98(7)
O4 Cu1 O3 105.71(8)
N1 Cu1 O1 81.46(7)
O4 Cu1 O1 90.13(8)
O3 Cu1 O1 161.11(7)
N1 Cu1 O5 108.83(8)
O4 Cu1 O5 93.73(9)
O3 Cu1 O5 92.16(7)
O1 Cu1 O5 97.10(7)
C2 N1 N2 123.5(2)
C2 N1 Cu1 118.26(15)
N2 N1 Cu1 118.14(14)
C3 N2 N1 107.91(18)
C1 O1 Cu1 113.35(14)
C3 O3 Cu1 109.13(13)
Cu1 O4 H4A 131(3)
Cu1 O4 H4B 94(3)
H4A O4 H4B 111(4)
Cu1 O5 H5A 109(2)
Cu1 O5 H5B 112(2)
H5A O5 H5B 105(3)
O7 C12 O6 125.3(2)
O7 C12 C13 118.6(2)
O6 C12 C13 116.03(19)
N3 C13 C21 125.7(2)
N3 C13 C12 111.5(2)
C21 C13 C12 122.79(19)
O8 C14 N4 124.1(2)
O8 C14 C15 119.46(19)
N4 C14 C15 116.4(2)
C20 C15 C16 118.5(2)
C20 C15 C14 120.6(2)
C16 C15 C14 120.9(2)
C17 C16 C15 120.8(2)
C17 C16 H16 119.6
C15 C16 H16 119.6
C16 C17 C18 120.5(2)
C16 C17 H17 119.8
C18 C17 H17 119.8
C19 C18 C17 118.3(2)
C19 C18 C22 120.4(2)
C17 C18 C22 121.3(2)
C18 C19 C20 121.4(2)
C18 C19 H19 119.3
C20 C19 H19 119.3
C19 C20 C15 120.5(2)
C19 C20 H20 119.7
C15 C20 H20 119.7
C13 C21 H21A 109.5
C13 C21 H21B 109.5
H21A C21 H21B 109.5
C13 C21 H21C 109.5
H21A C21 H21C 109.5
H21B C21 H21C 109.5
C18 C22 H22A 109.5
C18 C22 H22B 109.5
H22A C22 H22B 109.5
C18 C22 H22C 109.5
H22A C22 H22C 109.5
H22B C22 H22C 109.5
N3 Cu2 O10 152.75(9)
N3 Cu2 O8 78.91(7)
O10 Cu2 O8 101.09(8)
N3 Cu2 O6 81.66(7)
O10 Cu2 O6 94.46(8)
O8 Cu2 O6 160.22(7)
N3 Cu2 O9 111.51(9)
O10 Cu2 O9 95.72(9)
O8 Cu2 O9 89.83(8)
O6 Cu2 O9 100.79(8)
C13 N3 N4 123.07(19)
C13 N3 Cu2 118.10(15)
N4 N3 Cu2 118.80(14)
C14 N4 N3 107.53(18)
C12 O6 Cu2 112.68(14)
C14 O8 Cu2 109.88(14)
Cu2 O9 H9A 127(3)
Cu2 O9 H9B 112(3)
H9A O9 H9B 109(4)
Cu2 O10 H10D 133(3)
Cu2 O10 H10E 114(3)
H10D O10 H10E 111(4)

loop_
_geom_bond_atom_site_label_1
_geom_bond_atom_site_label_2
_geom_bond_distance
C1 O2 1.226(3)
C1 O1 1.291(3)
C1 C2 1.513(3)
C2 N1 1.286(3)
C2 C10 1.480(3)
C3 O3 1.301(3)
C3 N2 1.326(3)
C3 C4 1.483(3)
C4 C5 1.395(3)
C4 C9 1.397(3)
C5 C6 1.385(3)
C5 H5 0.9500
C6 C7 1.407(3)
C6 H6 0.9500
C7 C8 1.389(3)
C7 C11 1.508(3)
C8 C9 1.392(3)
C8 H8 0.9500
C9 H9 0.9500
C10 H10A 0.9800
C10 H10B 0.9800
C10 H10C 0.9800
C11 H11A 0.9800
C11 H11B 0.9800
C11 H11C 0.9800
Cu1 N1 1.8988(19)
Cu1 O4 1.958(2)
Cu1 O3 1.9873(16)
Cu1 O1 1.9877(16)
Cu1 O5 2.218(2)
N1 N2 1.372(2)
O4 H4A 0.71(2)
O4 H4B 0.69(2)
O5 H5A 0.88(3)
O5 H5B 0.77(3)
C12 O7 1.244(3)
C12 O6 1.282(3)
C12 C13 1.516(3)
C13 N3 1.289(3)
C13 C21 1.487(3)
C14 O8 1.295(3)
C14 N4 1.328(3)
C14 C15 1.483(3)
C15 C20 1.397(3)
C15 C16 1.397(3)
C16 C17 1.388(3)
C16 H16 0.9500
C17 C18 1.409(3)
C17 H17 0.9500
C18 C19 1.383(3)
C18 C22 1.504(3)
C19 C20 1.388(3)
C19 H19 0.9500
C20 H20 0.9500
C21 H21A 0.9800
C21 H21B 0.9800
C21 H21C 0.9800
C22 H22A 0.9800
C22 H22B 0.9800
C22 H22C 0.9800
Cu2 N3 1.9065(19)
Cu2 O10 1.971(2)
Cu2 O8 1.9939(16)
Cu2 O6 1.9940(16)
Cu2 O9 2.152(2)
N3 N4 1.371(2)
O9 H9A 0.75(3)
O9 H9B 0.74(3)
O10 H10D 0.75(4)
O10 H10E 0.65(4)

loop_
_geom_hbond_atom_site_label_D
_geom_hbond_atom_site_label_H
_geom_hbond_atom_site_label_A
_geom_hbond_distance_DH
_geom_hbond_distance_HA
_geom_hbond_distance_DA
_geom_hbond_angle_DHA
_geom_hbond_site_symmetry_A
O4 H4A O8 0.71(2) 2.01(3) 2.702(3) 164(4) .
O4 H4B O4 0.69(2) 2.72(3) 3.230(5) 134(4) 2_666
O5 H5A O1 0.88(3) 1.83(3) 2.634(3) 152(3) 2_766
O5 H5B O7 0.77(3) 1.98(4) 2.750(2) 170(3) 2_656
O9 H9A O6 0.75(3) 2.05(3) 2.778(3) 165(4) 2_656
O9 H9B O2 0.74(3) 2.03(3) 2.744(2) 164(4) 2_766
O10 H10D O3 0.75(4) 1.97(4) 2.714(3) 169(4) .
O10 H10E O7 0.65(4) 2.14(4) 2.777(3) 166(4) 2_556

loop_
_geom_torsion_atom_site_label_1
_geom_torsion_atom_site_label_2
_geom_torsion_atom_site_label_3
_geom_torsion_atom_site_label_4
_geom_torsion
O2 C1 C2 N1 -174.1(2)
O1 C1 C2 N1 4.8(3)
O2 C1 C2 C10 4.7(3)
O1 C1 C2 C10 -176.4(2)
O3 C3 C4 C5 -176.3(2)
N2 C3 C4 C5 4.5(3)
O3 C3 C4 C9 4.8(3)
N2 C3 C4 C9 -174.4(2)
C9 C4 C5 C6 0.7(4)
C3 C4 C5 C6 -178.2(2)
C4 C5 C6 C7 -0.3(4)
C5 C6 C7 C8 -0.3(4)
C5 C6 C7 C11 179.9(2)
C6 C7 C8 C9 0.5(4)
C11 C7 C8 C9 -179.7(2)
C7 C8 C9 C4 -0.2(3)
C5 C4 C9 C8 -0.4(3)
C3 C4 C9 C8 178.4(2)
C10 C2 N1 N2 -1.0(4)
C1 C2 N1 N2 177.69(19)
C10 C2 N1 Cu1 176.26(18)
C1 C2 N1 Cu1 -5.0(3)
O4 Cu1 N1 C2 -66.8(3)
O3 Cu1 N1 C2 -173.34(19)
O1 Cu1 N1 C2 3.15(18)
O5 Cu1 N1 C2 97.79(18)
O4 Cu1 N1 N2 110.6(2)
O3 Cu1 N1 N2 4.08(16)
O1 Cu1 N1 N2 -179.42(17)
O5 Cu1 N1 N2 -84.78(16)
O3 C3 N2 N1 -0.7(3)
C4 C3 N2 N1 178.46(18)
C2 N1 N2 C3 174.1(2)
Cu1 N1 N2 C3 -3.2(2)
O2 C1 O1 Cu1 176.44(19)
C2 C1 O1 Cu1 -2.4(2)
N1 Cu1 O1 C1 -0.14(16)
O4 Cu1 O1 C1 158.02(17)
O3 Cu1 O1 C1 10.6(3)
O5 Cu1 O1 C1 -108.21(17)
N2 C3 O3 Cu1 3.8(3)
C4 C3 O3 Cu1 -175.32(16)
N1 Cu1 O3 C3 -3.95(15)
O4 Cu1 O3 C3 -160.73(15)
O1 Cu1 O3 C3 -14.7(3)
O5 Cu1 O3 C3 104.79(15)
O7 C12 C13 N3 178.5(2)
O6 C12 C13 N3 -1.8(3)
O7 C12 C13 C21 -3.9(3)
O6 C12 C13 C21 175.8(2)
O8 C14 C15 C20 -3.1(3)
N4 C14 C15 C20 177.1(2)
O8 C14 C15 C16 175.7(2)
N4 C14 C15 C16 -4.1(3)
C20 C15 C16 C17 1.3(4)
C14 C15 C16 C17 -177.5(2)
C15 C16 C17 C18 -0.1(4)
C16 C17 C18 C19 -1.3(4)
C16 C17 C18 C22 178.6(2)
C17 C18 C19 C20 1.4(4)
C22 C18 C19 C20 -178.4(2)
C18 C19 C20 C15 -0.2(4)
C16 C15 C20 C19 -1.2(4)
C14 C15 C20 C19 177.7(2)
C21 C13 N3 N4 0.3(4)
C12 C13 N3 N4 177.85(19)
C21 C13 N3 Cu2 -177.44(18)
C12 C13 N3 Cu2 0.1(3)
O10 Cu2 N3 C13 -82.6(3)
O8 Cu2 N3 C13 -175.28(19)
O6 Cu2 N3 C13 0.97(17)
O9 Cu2 N3 C13 99.34(18)
O10 Cu2 N3 N4 99.6(2)
O8 Cu2 N3 N4 6.84(16)
O6 Cu2 N3 N4 -176.91(17)
O9 Cu2 N3 N4 -78.54(18)
O8 C14 N4 N3 -2.7(3)
C15 C14 N4 N3 177.11(18)
C13 N3 N4 C14 177.6(2)
Cu2 N3 N4 C14 -4.6(2)
O7 C12 O6 Cu2 -177.81(19)
C13 C12 O6 Cu2 2.5(2)
N3 Cu2 O6 C12 -1.95(16)
O10 Cu2 O6 C12 150.90(17)
O8 Cu2 O6 C12 9.0(3)
O9 Cu2 O6 C12 -112.40(16)
N4 C14 O8 Cu2 7.9(3)
C15 C14 O8 Cu2 -171.83(16)
N3 Cu2 O8 C14 -7.36(15)
O10 Cu2 O8 C14 -159.59(15)
O6 Cu2 O8 C14 -18.4(3)
O9 Cu2 O8 C14 104.62(16)
